data_8101722
loop_
_publ_author_name
'T. Straub'
'M. Nissinen'

_publ_section_title
;
Crystal structure of (\h^5^-indenyl) (\h^5^-cyclopentadienyl) 
pentacarbonyl molybdenum ruthenium (Mo-Ru), (C~5~H~5~)(CO)~2~MoRu
(CO)~3~(C~9~H~7~)
;
_journal_issue 2
_journal_name_full 'Zeitschrift f\"ur Kristallographie - New Crystal Structures'
_journal_page_first 133
_journal_page_last 134
_journal_volume 220
_journal_year 2005
_chemical_formula_moiety 'C12 H7 Mo O3, C7 H5 O2 Ru'
_chemical_formula_sum 'C19 H12 Mo O5 Ru'
_chemical_formula_weight 517.30
_chemical_name_common Ind*(CO)3MoRu(CO)2Cp
_chemical_name_systematic
;
 (\h^5^-indenyl) (\h^5^-cyclopentadienyl) pentacarbonylcarbonyl 
molybdenum ruthenium
;
_space_group_IT_number 14
_symmetry_cell_setting monoclinic
_symmetry_space_group_name_Hall '-P 2yn'
_symmetry_space_group_name_H-M 'P 1 21/n 1'
_atom_sites_solution_hydrogens geom
_atom_sites_solution_primary direct
_atom_sites_solution_secondary difmap
_audit_creation_method SHELXL-97
_cell_angle_alpha 90.00
_cell_angle_beta 97.046(1)
_cell_angle_gamma 90.00
_cell_formula_units_Z 4
_cell_length_a 10.0098(2)
_cell_length_b 8.7334(2)
_cell_length_c 19.4450(6)
_cell_measurement_reflns_used 3185
_cell_measurement_temperature 173.0(2)
_cell_measurement_theta_max 25.028
_cell_measurement_theta_min 1.018
_cell_volume 1687.04(7)
_computing_cell_refinement 'Denzo-SMN (Otwinowski & Minor, 1997)'
_computing_data_collection 'Collect (Nonius 1999)'
_computing_data_reduction 'Denzo-SMN (Otwinowski & Minor, 1997)'
_computing_molecular_graphics 'Ortep-3 (Farrugia, 1997)'
_computing_structure_refinement 'SHELXL-97 (Sheldrick, 1997)'
_computing_structure_solution 'SHELXS-97 (Sheldrick, 1997)'
_diffrn_ambient_temperature 173.0(2)
_diffrn_measured_fraction_theta_full 0.987
_diffrn_measured_fraction_theta_max 0.987
_diffrn_measurement_device_type 'Nonius KappaCCD'
_diffrn_measurement_method 'phi and omega scans'
_diffrn_radiation_monochromator graphite
_diffrn_radiation_source 'fine-focus sealed tube'
_diffrn_radiation_type MoK\a
_diffrn_radiation_wavelength 0.71073
_diffrn_reflns_av_R_equivalents 0.0283
_diffrn_reflns_av_sigmaI/netI 0.0330
_diffrn_reflns_limit_h_max 9
_diffrn_reflns_limit_h_min -11
_diffrn_reflns_limit_k_max 8
_diffrn_reflns_limit_k_min -10
_diffrn_reflns_limit_l_max 23
_diffrn_reflns_limit_l_min -18
_diffrn_reflns_number 9243
_diffrn_reflns_theta_full 25.00
_diffrn_reflns_theta_max 25.00
_diffrn_reflns_theta_min 3.11
_exptl_absorpt_coefficient_mu 1.666
_exptl_absorpt_correction_T_max 0.9167
_exptl_absorpt_correction_T_min 0.5553
_exptl_absorpt_correction_type empirical
_exptl_absorpt_process_details 'Blessing, R H: Acta Cryst A51 (1995) 33-38'
_exptl_crystal_colour red
_exptl_crystal_density_diffrn 2.037
_exptl_crystal_density_method 'not measured'
_exptl_crystal_description plate
_exptl_crystal_F_000 1008
_exptl_crystal_size_max 0.40
_exptl_crystal_size_mid 0.30
_exptl_crystal_size_min 0.05
_refine_diff_density_max 0.600
_refine_diff_density_min -0.688
_refine_diff_density_rms 0.090
_refine_ls_extinction_method none
_refine_ls_goodness_of_fit_ref 1.043
_refine_ls_hydrogen_treatment constr
_refine_ls_matrix_type full
_refine_ls_number_parameters 235
_refine_ls_number_reflns 2936
_refine_ls_number_restraints 0
_refine_ls_restrained_S_all 1.043
_refine_ls_R_factor_all 0.0262
_refine_ls_R_factor_gt 0.0229
_refine_ls_shift/su_max 0.001
_refine_ls_shift/su_mean 0.000
_refine_ls_structure_factor_coef Fsqd
_refine_ls_weighting_details 'calc w=1/[\s^2^(Fo^2^)+(0.0230P)^2^+1.7965P] where P=(Fo^2^+2Fc^2^)/3'
_refine_ls_weighting_scheme calc
_refine_ls_wR_factor_gt 0.0550
_refine_ls_wR_factor_ref 0.0565
_reflns_number_gt 2700
_reflns_number_total 2936
_reflns_threshold_expression >2sigma(I)
_cod_data_source_file 1267-1461.cff
_cod_data_source_block ts001
_cod_original_sg_symbol_Hall -P2yn
_cod_original_sg_symbol_H-M P21/n
_cod_database_code 8101722

loop_
_symmetry_equiv_pos_as_xyz
'x, y, z'
'-x+1/2, y+1/2, -z+1/2'
'-x, -y, -z'
'x-1/2, -y-1/2, z-1/2'

loop_
_atom_site_label
_atom_site_type_symbol
_atom_site_fract_x
_atom_site_fract_y
_atom_site_fract_z
_atom_site_U_iso_or_equiv
_atom_site_adp_type
_atom_site_occupancy
_atom_site_symmetry_multiplicity
_atom_site_Wyckoff_symbol
_atom_site_calc_flag
_atom_site_refinement_flags
_atom_site_disorder_assembly
_atom_site_disorder_group
C14 C -0.3381(3) 0.4649(3) 0.11998(14) 0.0218(6) Uani 1 4 e d . . .
H14 H -0.3751 0.4166 0.1571 0.026 Uiso 1 4 e calc R . .
C15 C -0.4015(3) 0.5828(3) 0.07558(14) 0.0205(6) Uani 1 4 e d . . .
C16 C -0.5303(3) 0.6540(4) 0.07034(17) 0.0274(7) Uani 1 4 e d . . .
H16 H -0.5922 0.6283 0.1018 0.033 Uiso 1 4 e calc R . .
C17 C -0.5635(3) 0.7592(4) 0.01966(17) 0.0317(8) Uani 1 4 e d . . .
H17 H -0.6498 0.8060 0.0157 0.038 Uiso 1 4 e calc R . .
C18 C -0.4715(3) 0.8009(3) -0.02773(17) 0.0307(8) Uani 1 4 e d . . .
H18 H -0.4979 0.8745 -0.0627 0.037 Uiso 1 4 e calc R . .
C19 C -0.3474(3) 0.7376(3) -0.02376(15) 0.0247(7) Uani 1 4 e d . . .
H19 H -0.2866 0.7676 -0.0552 0.030 Uiso 1 4 e calc R . .
C11 C -0.3089(3) 0.6254(3) 0.02808(14) 0.0181(6) Uani 1 4 e d . . .
C12 C -0.1912(3) 0.5340(3) 0.04361(14) 0.0197(6) Uani 1 4 e d . . .
H12 H -0.1126 0.5397 0.0209 0.024 Uiso 1 4 e calc R . .
C13 C -0.2107(3) 0.4336(3) 0.09838(14) 0.0210(6) Uani 1 4 e d . . .
H13 H -0.1489 0.3579 0.1175 0.025 Uiso 1 4 e calc R . .
C6 C 0.2702(3) 0.8522(4) 0.20445(18) 0.0320(8) Uani 1 4 e d . . .
H6 H 0.3472 0.7877 0.2072 0.038 Uiso 1 4 e calc R . .
C10 C 0.1701(3) 0.8489(4) 0.24945(16) 0.0275(7) Uani 1 4 e d . . .
H10 H 0.1670 0.7811 0.2874 0.033 Uiso 1 4 e calc R . .
C9 C 0.0749(3) 0.9645(3) 0.22793(15) 0.0237(7) Uani 1 4 e d . . .
H9 H -0.0025 0.9885 0.2496 0.028 Uiso 1 4 e calc R . .
C8 C 0.1137(3) 1.0380(3) 0.16927(16) 0.0269(7) Uani 1 4 e d . . .
H8 H 0.0671 1.1190 0.1441 0.032 Uiso 1 4 e calc R . .
C7 C 0.2363(3) 0.9682(4) 0.15450(17) 0.0308(7) Uani 1 4 e d . . .
H7 H 0.2861 0.9950 0.1177 0.037 Uiso 1 4 e calc R . .
C5 C -0.3279(3) 0.7491(3) 0.21237(15) 0.0201(6) Uani 1 4 e d . . .
C3 C -0.0993(3) 0.6421(3) 0.23501(16) 0.0204(6) Uani 1 4 e d . . .
C4 C -0.2013(3) 0.9077(4) 0.12920(15) 0.0207(6) Uani 1 4 e d . . .
C1 C 0.1018(3) 0.5797(4) 0.13251(14) 0.0202(6) Uani 1 4 e d . . .
C2 C 0.0244(3) 0.8042(3) 0.04618(17) 0.0221(7) Uani 1 4 e d . . .
Mo Mo -0.20947(2) 0.68258(3) 0.145422(12) 0.01458(9) Uani 1 4 e d . . .
O5 O -0.3994(2) 0.7815(2) 0.25245(11) 0.0283(5) Uani 1 4 e d . . .
O3 O -0.0462(2) 0.6146(2) 0.28934(11) 0.0297(5) Uani 1 4 e d . . .
O4 O -0.2125(2) 1.0355(3) 0.11703(12) 0.0337(5) Uani 1 4 e d . . .
O1 O 0.1231(2) 0.4514(2) 0.12677(11) 0.0307(5) Uani 1 4 e d . . .
O2 O -0.0011(3) 0.8165(2) -0.01266(12) 0.0360(6) Uani 1 4 e d . . .
Ru Ru 0.07480(2) 0.78962(2) 0.141526(11) 0.01613(9) Uani 1 4 e d . . .

loop_
_atom_site_aniso_label
_atom_site_aniso_U_11
_atom_site_aniso_U_22
_atom_site_aniso_U_33
_atom_site_aniso_U_23
_atom_site_aniso_U_13
_atom_site_aniso_U_12
C14 0.0309(17) 0.0189(15) 0.0162(15) -0.0035(12) 0.0055(12) -0.0121(12)
C15 0.0218(15) 0.0211(15) 0.0187(15) -0.0073(12) 0.0025(12) -0.0067(11)
C16 0.0221(16) 0.0317(17) 0.0290(18) -0.0156(14) 0.0063(13) -0.0049(13)
C17 0.0232(17) 0.0332(18) 0.036(2) -0.0172(16) -0.0068(14) 0.0053(14)
C18 0.040(2) 0.0228(17) 0.0260(18) -0.0045(13) -0.0094(15) 0.0043(13)
C19 0.0313(18) 0.0248(16) 0.0168(15) -0.0003(12) -0.0021(13) -0.0027(13)
C11 0.0205(15) 0.0195(15) 0.0141(14) -0.0052(11) 0.0015(11) -0.0013(11)
C12 0.0230(15) 0.0208(15) 0.0159(15) -0.0071(11) 0.0044(12) -0.0012(11)
C13 0.0288(16) 0.0141(15) 0.0194(15) -0.0030(11) -0.0001(12) 0.0009(11)
C6 0.0189(16) 0.0296(18) 0.045(2) -0.0086(15) -0.0059(15) -0.0007(13)
C10 0.0326(18) 0.0245(16) 0.0227(17) 0.0010(13) -0.0071(14) -0.0067(13)
C9 0.0264(16) 0.0239(16) 0.0209(16) -0.0112(12) 0.0034(12) -0.0070(12)
C8 0.0339(18) 0.0162(15) 0.0291(18) -0.0021(13) -0.0020(14) -0.0044(12)
C7 0.0279(17) 0.0328(18) 0.0330(18) -0.0099(14) 0.0094(14) -0.0172(14)
C5 0.0190(15) 0.0181(14) 0.0226(16) -0.0008(12) 0.0006(12) -0.0035(11)
C3 0.0190(15) 0.0192(15) 0.0242(17) -0.0034(12) 0.0075(13) -0.0032(11)
C4 0.0149(15) 0.0255(19) 0.0218(15) -0.0024(13) 0.0028(12) 0.0006(11)
C1 0.0168(15) 0.0259(18) 0.0173(15) 0.0002(12) -0.0002(11) 0.0009(12)
C2 0.0219(16) 0.0170(15) 0.0279(19) -0.0016(12) 0.0055(13) -0.0028(11)
Mo 0.01577(14) 0.01523(14) 0.01310(14) -0.00215(9) 0.00326(10) -0.00146(9)
O5 0.0266(12) 0.0349(13) 0.0258(12) -0.0074(9) 0.0125(10) -0.0010(9)
O3 0.0322(12) 0.0388(13) 0.0170(12) 0.0045(9) -0.0016(10) -0.0027(10)
O4 0.0324(13) 0.0223(13) 0.0465(15) 0.0065(10) 0.0056(11) 0.0018(9)
O1 0.0366(13) 0.0254(13) 0.0290(12) -0.0025(9) -0.0001(10) 0.0081(9)
O2 0.0535(16) 0.0379(14) 0.0159(13) 0.0044(9) 0.0023(11) -0.0061(11)
Ru 0.01521(14) 0.01777(14) 0.01567(14) -0.00089(8) 0.00290(9) -0.00067(8)

loop_
_atom_type_symbol
_atom_type_description
_atom_type_scat_dispersion_real
_atom_type_scat_dispersion_imag
_atom_type_scat_source
C C 0.0033 0.0016 'International Tables Vol C Tables 4.2.6.8 and 6.1.1.4'
H H 0.0000 0.0000 'International Tables Vol C Tables 4.2.6.8 and 6.1.1.4'
Mo Mo -1.6832 0.6857 'International Tables Vol C Tables 4.2.6.8 and 6.1.1.4'
O O 0.0106 0.0060 'International Tables Vol C Tables 4.2.6.8 and 6.1.1.4'
Ru Ru -1.2594 0.8363 'International Tables Vol C Tables 4.2.6.8 and 6.1.1.4'

loop_
_geom_angle_atom_site_label_1
_geom_angle_atom_site_label_2
_geom_angle_atom_site_label_3
_geom_angle
_geom_angle_site_symmetry_1
_geom_angle_site_symmetry_3
_geom_angle_publ_flag
C13 C14 C15 107.8(2) . . ?
C13 C14 Mo 74.02(15) . . ?
C15 C14 Mo 74.53(15) . . ?
C16 C15 C11 119.4(3) . . ?
C16 C15 C14 133.1(3) . . ?
C11 C15 C14 107.4(2) . . ?
C16 C15 Mo 122.84(19) . . ?
C11 C15 Mo 74.47(16) . . ?
C14 C15 Mo 69.76(15) . . ?
C17 C16 C15 119.1(3) . . ?
C16 C17 C18 121.4(3) . . ?
C19 C18 C17 121.3(3) . . ?
C18 C19 C11 119.2(3) . . ?
C12 C11 C19 132.9(3) . . ?
C12 C11 C15 107.5(2) . . ?
C19 C11 C15 119.6(3) . . ?
C12 C11 Mo 71.51(15) . . ?
C19 C11 Mo 124.61(19) . . ?
C15 C11 Mo 70.79(15) . . ?
C13 C12 C11 108.7(2) . . ?
C13 C12 Mo 71.40(15) . . ?
C11 C12 Mo 74.11(15) . . ?
C12 C13 C14 108.4(3) . . ?
C12 C13 Mo 74.05(16) . . ?
C14 C13 Mo 70.69(15) . . ?
C10 C6 C7 108.1(3) . . ?
C10 C6 Ru 72.21(17) . . ?
C7 C6 Ru 71.37(17) . . ?
C6 C10 C9 107.8(3) . . ?
C6 C10 Ru 71.28(18) . . ?
C9 C10 Ru 72.33(17) . . ?
C8 C9 C10 108.8(3) . . ?
C8 C9 Ru 71.42(16) . . ?
C10 C9 Ru 71.21(17) . . ?
C9 C8 C7 107.3(3) . . ?
C9 C8 Ru 72.45(16) . . ?
C7 C8 Ru 70.73(17) . . ?
C6 C7 C8 107.9(3) . . ?
C6 C7 Ru 71.80(17) . . ?
C8 C7 Ru 72.18(16) . . ?
O5 C5 Mo 176.8(2) . . ?
O3 C3 Mo 173.6(2) . . ?
O4 C4 Mo 171.9(2) . . ?
O1 C1 Ru 177.5(3) . . ?
O2 C2 Ru 176.9(3) . . ?
C5 Mo C3 77.54(12) . . ?
C5 Mo C4 81.49(12) . . ?
C3 Mo C4 106.64(11) . . ?
C5 Mo C14 91.14(11) . . ?
C3 Mo C14 106.09(11) . . ?
C4 Mo C14 143.93(11) . . ?
C5 Mo C13 123.93(11) . . ?
C3 Mo C13 98.80(11) . . ?
C4 Mo C13 147.76(11) . . ?
C14 Mo C13 35.29(10) . . ?
C5 Mo C15 88.61(10) . . ?
C3 Mo C15 139.68(11) . . ?
C4 Mo C15 108.47(10) . . ?
C14 Mo C15 35.71(10) . . ?
C13 Mo C15 58.36(10) . . ?
C5 Mo C12 145.79(11) . . ?
C3 Mo C12 122.78(11) . . ?
C4 Mo C12 113.27(11) . . ?
C14 Mo C12 58.32(10) . . ?
C13 Mo C12 34.55(9) . . ?
C15 Mo C12 57.81(10) . . ?
C5 Mo C11 118.39(11) . . ?
C3 Mo C11 155.83(11) . . ?
C4 Mo C11 94.25(10) . . ?
C14 Mo C11 58.47(10) . . ?
C13 Mo C11 57.56(9) . . ?
C15 Mo C11 34.74(9) . . ?
C12 Mo C11 34.37(9) . . ?
C5 Mo Ru 125.31(8) . . ?
C3 Mo Ru 69.51(8) . . ?
C4 Mo Ru 68.40(8) . . ?
C14 Mo Ru 138.89(7) . . ?
C13 Mo Ru 103.70(7) . . ?
C15 Mo Ru 143.22(7) . . ?
C12 Mo Ru 88.81(7) . . ?
C11 Mo Ru 108.71(7) . . ?
C1 Ru C2 89.91(12) . . ?
C1 Ru C7 125.81(12) . . ?
C2 Ru C7 99.67(12) . . ?
C1 Ru C6 99.45(12) . . ?
C2 Ru C6 129.55(13) . . ?
C7 Ru C6 36.83(12) . . ?
C1 Ru C10 105.28(12) . . ?
C2 Ru C10 160.19(12) . . ?
C7 Ru C10 61.20(11) . . ?
C6 Ru C10 36.51(12) . . ?
C1 Ru C8 160.84(12) . . ?
C2 Ru C8 100.92(11) . . ?
C7 Ru C8 37.10(11) . . ?
C6 Ru C8 61.48(11) . . ?
C10 Ru C8 61.08(11) . . ?
C1 Ru C9 138.09(11) . . ?
C2 Ru C9 131.69(11) . . ?
C7 Ru C9 60.85(11) . . ?
C6 Ru C9 60.75(11) . . ?
C10 Ru C9 36.45(11) . . ?
C8 Ru C9 36.13(11) . . ?
C1 Ru Mo 81.08(8) . . ?
C2 Ru Mo 84.54(9) . . ?
C7 Ru Mo 152.50(8) . . ?
C6 Ru Mo 145.78(9) . . ?
C10 Ru Mo 109.96(8) . . ?
C8 Ru Mo 115.40(8) . . ?
C9 Ru Mo 96.03(7) . . ?

loop_
_geom_bond_atom_site_label_1
_geom_bond_atom_site_label_2
_geom_bond_distance
_geom_bond_site_symmetry_2
_geom_bond_publ_flag
C14 C13 1.417(4) . ?
C14 C15 1.440(4) . ?
C14 Mo 2.315(3) . ?
C15 C16 1.424(4) . ?
C15 C11 1.435(4) . ?
C15 Mo 2.378(3) . ?
C16 C17 1.358(5) . ?
C17 C18 1.428(5) . ?
C18 C19 1.353(4) . ?
C19 C11 1.424(4) . ?
C11 C12 1.424(4) . ?
C11 Mo 2.427(3) . ?
C12 C13 1.411(4) . ?
C12 Mo 2.393(3) . ?
C13 Mo 2.359(3) . ?
C6 C10 1.410(5) . ?
C6 C7 1.416(5) . ?
C6 Ru 2.244(3) . ?
C10 C9 1.416(4) . ?
C10 Ru 2.256(3) . ?
C9 C8 1.404(4) . ?
C9 Ru 2.271(3) . ?
C8 C7 1.430(4) . ?
C8 Ru 2.257(3) . ?
C7 Ru 2.238(3) . ?
C5 O5 1.157(3) . ?
C5 Mo 1.953(3) . ?
C3 O3 1.148(4) . ?
C3 Mo 1.976(3) . ?
C4 O4 1.143(4) . ?
C4 Mo 1.994(3) . ?
C1 O1 1.149(4) . ?
C1 Ru 1.865(3) . ?
C2 O2 1.146(4) . ?
C2 Ru 1.865(3) . ?
Mo Ru 3.0048(3) . ?

loop_
_geom_torsion_atom_site_label_1
_geom_torsion_atom_site_label_2
_geom_torsion_atom_site_label_3
_geom_torsion_atom_site_label_4
_geom_torsion
_geom_torsion_site_symmetry_1
_geom_torsion_site_symmetry_2
_geom_torsion_site_symmetry_3
_geom_torsion_site_symmetry_4
_geom_torsion_publ_flag
C13 C14 C15 C16 176.4(3) . . . . ?
Mo C14 C15 C16 -116.5(3) . . . . ?
C13 C14 C15 C11 -1.6(3) . . . . ?
Mo C14 C15 C11 65.49(19) . . . . ?
C13 C14 C15 Mo -67.10(18) . . . . ?
C11 C15 C16 C17 1.0(4) . . . . ?
C14 C15 C16 C17 -176.8(3) . . . . ?
Mo C15 C16 C17 90.9(3) . . . . ?
C15 C16 C17 C18 -0.7(4) . . . . ?
C16 C17 C18 C19 -0.3(5) . . . . ?
C17 C18 C19 C11 1.0(4) . . . . ?
C18 C19 C11 C12 176.6(3) . . . . ?
C18 C19 C11 C15 -0.7(4) . . . . ?
C18 C19 C11 Mo -86.8(3) . . . . ?
C16 C15 C11 C12 -178.2(2) . . . . ?
C14 C15 C11 C12 0.1(3) . . . . ?
Mo C15 C11 C12 62.49(19) . . . . ?
C16 C15 C11 C19 -0.3(4) . . . . ?
C14 C15 C11 C19 178.0(2) . . . . ?
Mo C15 C11 C19 -119.6(2) . . . . ?
C16 C15 C11 Mo 119.3(3) . . . . ?
C14 C15 C11 Mo -62.38(18) . . . . ?
C19 C11 C12 C13 -176.1(3) . . . . ?
C15 C11 C12 C13 1.4(3) . . . . ?
Mo C11 C12 C13 63.47(19) . . . . ?
C19 C11 C12 Mo 120.5(3) . . . . ?
C15 C11 C12 Mo -62.02(19) . . . . ?
C11 C12 C13 C14 -2.5(3) . . . . ?
Mo C12 C13 C14 62.75(19) . . . . ?
C11 C12 C13 Mo -65.22(19) . . . . ?
C15 C14 C13 C12 2.5(3) . . . . ?
Mo C14 C13 C12 -64.93(19) . . . . ?
C15 C14 C13 Mo 67.44(18) . . . . ?
C7 C6 C10 C9 -0.8(3) . . . . ?
Ru C6 C10 C9 -63.5(2) . . . . ?
C7 C6 C10 Ru 62.7(2) . . . . ?
C6 C10 C9 C8 1.0(3) . . . . ?
Ru C10 C9 C8 -61.9(2) . . . . ?
C6 C10 C9 Ru 62.9(2) . . . . ?
C10 C9 C8 C7 -0.8(3) . . . . ?
Ru C9 C8 C7 -62.5(2) . . . . ?
C10 C9 C8 Ru 61.7(2) . . . . ?
C10 C6 C7 C8 0.3(3) . . . . ?
Ru C6 C7 C8 63.6(2) . . . . ?
C10 C6 C7 Ru -63.3(2) . . . . ?
C9 C8 C7 C6 0.3(3) . . . . ?
Ru C8 C7 C6 -63.4(2) . . . . ?
C9 C8 C7 Ru 63.6(2) . . . . ?
C13 C14 Mo C5 -159.77(18) . . . . ?
C15 C14 Mo C5 86.03(17) . . . . ?
C13 C14 Mo C3 -82.41(18) . . . . ?
C15 C14 Mo C3 163.39(16) . . . . ?
C13 C14 Mo C4 123.2(2) . . . . ?
C15 C14 Mo C4 9.0(3) . . . . ?
C15 C14 Mo C13 -114.2(2) . . . . ?
C13 C14 Mo C15 114.2(2) . . . . ?
C13 C14 Mo C12 36.55(16) . . . . ?
C15 C14 Mo C12 -77.65(17) . . . . ?
C13 C14 Mo C11 77.15(17) . . . . ?
C15 C14 Mo C11 -37.05(15) . . . . ?
C13 C14 Mo Ru -5.3(2) . . . . ?
C15 C14 Mo Ru -119.52(15) . . . . ?
C12 C13 Mo C5 141.30(17) . . . . ?
C14 C13 Mo C5 24.6(2) . . . . ?
C12 C13 Mo C3 -137.85(17) . . . . ?
C14 C13 Mo C3 105.48(17) . . . . ?
C12 C13 Mo C4 4.2(3) . . . . ?
C14 C13 Mo C4 -112.5(2) . . . . ?
C12 C13 Mo C14 116.7(2) . . . . ?
C12 C13 Mo C15 77.96(18) . . . . ?
C14 C13 Mo C15 -38.71(16) . . . . ?
C14 C13 Mo C12 -116.7(2) . . . . ?
C12 C13 Mo C11 36.73(16) . . . . ?
C14 C13 Mo C11 -79.94(18) . . . . ?
C12 C13 Mo Ru -66.93(16) . . . . ?
C14 C13 Mo Ru 176.40(15) . . . . ?
C16 C15 Mo C5 35.1(3) . . . . ?
C11 C15 Mo C5 150.41(18) . . . . ?
C14 C15 Mo C5 -93.89(17) . . . . ?
C16 C15 Mo C3 103.9(3) . . . . ?
C11 C15 Mo C3 -140.82(18) . . . . ?
C14 C15 Mo C3 -25.1(2) . . . . ?
C16 C15 Mo C4 -45.5(3) . . . . ?
C11 C15 Mo C4 69.85(18) . . . . ?
C14 C15 Mo C4 -174.44(16) . . . . ?
C16 C15 Mo C14 129.0(3) . . . . ?
C11 C15 Mo C14 -115.7(2) . . . . ?
C16 C15 Mo C13 167.2(3) . . . . ?
C11 C15 Mo C13 -77.46(17) . . . . ?
C14 C15 Mo C13 38.24(15) . . . . ?
C16 C15 Mo C12 -151.8(3) . . . . ?
C11 C15 Mo C12 -36.51(16) . . . . ?
C14 C15 Mo C12 79.19(17) . . . . ?
C16 C15 Mo C11 -115.3(3) . . . . ?
C14 C15 Mo C11 115.7(2) . . . . ?
C16 C15 Mo Ru -123.8(2) . . . . ?
C11 C15 Mo Ru -8.5(2) . . . . ?
C14 C15 Mo Ru 107.17(16) . . . . ?
C13 C12 Mo C5 -67.3(3) . . . . ?
C11 C12 Mo C5 49.3(3) . . . . ?
C13 C12 Mo C3 52.1(2) . . . . ?
C11 C12 Mo C3 168.69(16) . . . . ?
C13 C12 Mo C4 -177.57(17) . . . . ?
C11 C12 Mo C4 -60.95(18) . . . . ?
C13 C12 Mo C14 -37.35(17) . . . . ?
C11 C12 Mo C14 79.27(18) . . . . ?
C11 C12 Mo C13 116.6(2) . . . . ?
C13 C12 Mo C15 -79.70(18) . . . . ?
C11 C12 Mo C15 36.91(16) . . . . ?
C13 C12 Mo C11 -116.6(2) . . . . ?
C13 C12 Mo Ru 116.62(16) . . . . ?
C11 C12 Mo Ru -126.77(15) . . . . ?
C12 C11 Mo C5 -151.02(17) . . . . ?
C19 C11 Mo C5 79.1(3) . . . . ?
C15 C11 Mo C5 -34.1(2) . . . . ?
C12 C11 Mo C3 -23.8(3) . . . . ?
C19 C11 Mo C3 -153.6(3) . . . . ?
C15 C11 Mo C3 93.1(3) . . . . ?
C12 C11 Mo C4 126.35(17) . . . . ?
C19 C11 Mo C4 -3.5(3) . . . . ?
C15 C11 Mo C4 -116.76(17) . . . . ?
C12 C11 Mo C14 -78.79(18) . . . . ?
C19 C11 Mo C14 151.4(3) . . . . ?
C15 C11 Mo C14 38.10(16) . . . . ?
C12 C11 Mo C13 -36.92(16) . . . . ?
C19 C11 Mo C13 -166.8(3) . . . . ?
C15 C11 Mo C13 79.96(18) . . . . ?
C12 C11 Mo C15 -116.9(2) . . . . ?
C19 C11 Mo C15 113.3(3) . . . . ?
C19 C11 Mo C12 -129.8(3) . . . . ?
C15 C11 Mo C12 116.9(2) . . . . ?
C12 C11 Mo Ru 57.73(16) . . . . ?
C19 C11 Mo Ru -72.1(2) . . . . ?
C15 C11 Mo Ru 174.62(14) . . . . ?
C6 C7 Ru C1 -51.3(2) . . . . ?
C8 C7 Ru C1 -167.69(18) . . . . ?
C6 C7 Ru C2 -148.2(2) . . . . ?
C8 C7 Ru C2 95.36(19) . . . . ?
C8 C7 Ru C6 -116.4(3) . . . . ?
C6 C7 Ru C10 37.24(19) . . . . ?
C8 C7 Ru C10 -79.2(2) . . . . ?
C6 C7 Ru C8 116.4(3) . . . . ?
C6 C7 Ru C9 79.1(2) . . . . ?
C8 C7 Ru C9 -37.28(18) . . . . ?
C6 C7 Ru Mo 115.0(2) . . . . ?
C8 C7 Ru Mo -1.4(3) . . . . ?
C10 C6 Ru C1 -103.0(2) . . . . ?
C7 C6 Ru C1 140.10(19) . . . . ?
C10 C6 Ru C2 159.27(18) . . . . ?
C7 C6 Ru C2 42.3(2) . . . . ?
C10 C6 Ru C7 116.9(3) . . . . ?
C7 C6 Ru C10 -116.9(3) . . . . ?
C10 C6 Ru C8 79.0(2) . . . . ?
C7 C6 Ru C8 -37.94(18) . . . . ?
C10 C6 Ru C9 37.53(18) . . . . ?
C7 C6 Ru C9 -79.42(19) . . . . ?
C10 C6 Ru Mo -15.0(3) . . . . ?
C7 C6 Ru Mo -131.90(17) . . . . ?
C6 C10 Ru C1 85.2(2) . . . . ?
C9 C10 Ru C1 -158.21(17) . . . . ?
C6 C10 Ru C2 -53.7(4) . . . . ?
C9 C10 Ru C2 62.9(4) . . . . ?
C6 C10 Ru C7 -37.57(19) . . . . ?
C9 C10 Ru C7 78.97(19) . . . . ?
C9 C10 Ru C6 116.5(3) . . . . ?
C6 C10 Ru C8 -80.2(2) . . . . ?
C9 C10 Ru C8 36.38(17) . . . . ?
C6 C10 Ru C9 -116.5(3) . . . . ?
C6 C10 Ru Mo 171.12(16) . . . . ?
C9 C10 Ru Mo -72.33(17) . . . . ?
C9 C8 Ru C1 -84.4(4) . . . . ?
C7 C8 Ru C1 31.8(4) . . . . ?
C9 C8 Ru C2 152.16(19) . . . . ?
C7 C8 Ru C2 -91.6(2) . . . . ?
C9 C8 Ru C7 -116.2(3) . . . . ?
C9 C8 Ru C6 -78.5(2) . . . . ?
C7 C8 Ru C6 37.67(19) . . . . ?
C9 C8 Ru C10 -36.70(18) . . . . ?
C7 C8 Ru C10 79.5(2) . . . . ?
C7 C8 Ru C9 116.2(3) . . . . ?
C9 C8 Ru Mo 63.06(18) . . . . ?
C7 C8 Ru Mo 179.27(16) . . . . ?
C8 C9 Ru C1 150.7(2) . . . . ?
C10 C9 Ru C1 32.4(3) . . . . ?
C8 C9 Ru C2 -37.9(2) . . . . ?
C10 C9 Ru C2 -156.18(19) . . . . ?
C8 C9 Ru C7 38.29(18) . . . . ?
C10 C9 Ru C7 -80.02(19) . . . . ?
C8 C9 Ru C6 80.7(2) . . . . ?
C10 C9 Ru C6 -37.58(18) . . . . ?
C8 C9 Ru C10 118.3(3) . . . . ?
C10 C9 Ru C8 -118.3(3) . . . . ?
C8 C9 Ru Mo -125.93(17) . . . . ?
C10 C9 Ru Mo 115.77(16) . . . . ?
C5 Mo Ru C1 133.17(14) . . . . ?
C3 Mo Ru C1 76.33(12) . . . . ?
C4 Mo Ru C1 -165.21(13) . . . . ?
C14 Mo Ru C1 -14.92(14) . . . . ?
C13 Mo Ru C1 -18.08(11) . . . . ?
C15 Mo Ru C1 -72.94(15) . . . . ?
C12 Mo Ru C1 -49.54(11) . . . . ?
C11 Mo Ru C1 -78.06(11) . . . . ?
C5 Mo Ru C2 -136.06(14) . . . . ?
C3 Mo Ru C2 167.10(12) . . . . ?
C4 Mo Ru C2 -74.44(12) . . . . ?
C14 Mo Ru C2 75.85(14) . . . . ?
C13 Mo Ru C2 72.68(11) . . . . ?
C15 Mo Ru C2 17.83(14) . . . . ?
C12 Mo Ru C2 41.23(11) . . . . ?
C11 Mo Ru C2 12.71(11) . . . . ?
C5 Mo Ru C7 -35.6(2) . . . . ?
C3 Mo Ru C7 -92.4(2) . . . . ?
C4 Mo Ru C7 26.0(2) . . . . ?
C14 Mo Ru C7 176.3(2) . . . . ?
C13 Mo Ru C7 173.2(2) . . . . ?
C15 Mo Ru C7 118.3(2) . . . . ?
C12 Mo Ru C7 141.7(2) . . . . ?
C11 Mo Ru C7 113.2(2) . . . . ?
C5 Mo Ru C6 39.47(18) . . . . ?
C3 Mo Ru C6 -17.38(17) . . . . ?
C4 Mo Ru C6 101.08(17) . . . . ?
C14 Mo Ru C6 -108.63(18) . . . . ?
C13 Mo Ru C6 -111.79(16) . . . . ?
C15 Mo Ru C6 -166.65(19) . . . . ?
C12 Mo Ru C6 -143.25(16) . . . . ?
C11 Mo Ru C6 -171.77(16) . . . . ?
C5 Mo Ru C10 30.07(14) . . . . ?
C3 Mo Ru C10 -26.78(12) . . . . ?
C4 Mo Ru C10 91.69(12) . . . . ?
C14 Mo Ru C10 -118.02(14) . . . . ?
C13 Mo Ru C10 -121.19(11) . . . . ?
C15 Mo Ru C10 -176.04(14) . . . . ?
C12 Mo Ru C10 -152.65(11) . . . . ?
C11 Mo Ru C10 178.83(11) . . . . ?
C5 Mo Ru C8 -36.54(14) . . . . ?
C3 Mo Ru C8 -93.39(12) . . . . ?
C4 Mo Ru C8 25.08(13) . . . . ?
C14 Mo Ru C8 175.36(14) . . . . ?
C13 Mo Ru C8 172.20(11) . . . . ?
C15 Mo Ru C8 117.35(15) . . . . ?
C12 Mo Ru C8 140.74(11) . . . . ?
C11 Mo Ru C8 112.22(11) . . . . ?
C5 Mo Ru C9 -4.63(13) . . . . ?
C3 Mo Ru C9 -61.48(12) . . . . ?
C4 Mo Ru C9 56.99(12) . . . . ?
C14 Mo Ru C9 -152.72(13) . . . . ?
C13 Mo Ru C9 -155.89(11) . . . . ?
C15 Mo Ru C9 149.26(14) . . . . ?
C12 Mo Ru C9 172.65(10) . . . . ?
C11 Mo Ru C9 144.13(10) . . . . ?
